data_7715753
loop_
_publ_author_name
'Wang, Jun-Li'
'Zhou, Hang-Yue'
'Zhao, Liang'
'Meng, Yin-Shan'
'Liu, Tao'

_publ_section_title
;
 Reversible light-induced spin state switching in a dinuclear Fe(II) spin
 crossover complex.
;
_journal_issue 18
_journal_name_full 'Dalton transactions (Cambridge, England : 2003)'
_journal_page_first 7669
_journal_page_last 7676
_journal_paper_doi 10.1039/d3dt02691d
_journal_volume 53
_journal_year 2024
_chemical_formula_moiety '4(C69 H50 Fe2 N24 S4), 8(C3 H7 N O), 5(H2 O)'
_chemical_formula_sum 'C300 H266 Fe8 N104 O13 S16'
_chemical_formula_weight 6495.91
_space_group_crystal_system orthorhombic
_space_group_IT_number 19
_space_group_name_Hall 'P 2ac 2ab'
_space_group_name_H-M_alt 'P 21 21 21'
_atom_sites_solution_hydrogens mixed
_audit_creation_date 2023-09-17
_audit_creation_method
;
Olex2 1.3
(compiled Nov 21 2019 18:26:39 for OlexSys, GUI svn.r6003)
;
_audit_update_record
;
2024-02-27 deposited with the CCDC.	2024-04-15 downloaded from the CCDC.
;
_cell_angle_alpha 90
_cell_angle_beta 90
_cell_angle_gamma 90
_cell_formula_units_Z 1
_cell_length_a 12.5490(15)
_cell_length_b 21.076(3)
_cell_length_c 30.415(4)
_cell_measurement_reflns_used 9934
_cell_measurement_temperature 291.81
_cell_measurement_theta_max 23.29
_cell_measurement_theta_min 2.32
_cell_volume 8044.2(18)
_computing_cell_refinement 'Bruker SMART'
_computing_data_collection 'Bruker SMART'
_computing_data_reduction 'Bruker SAINT'
_computing_molecular_graphics 'Olex2 1.3 (Dolomanov et al., 2009)'
_computing_publication_material 'Olex2 1.3 (Dolomanov et al., 2009)'
_computing_structure_refinement 'SHELXL 2018/3 (Sheldrick, 2015)'
_computing_structure_solution 'SHELXL 2018/3 (Sheldrick, 2015)'
_diffrn_ambient_temperature 291.81
_diffrn_measured_fraction_theta_full 0.999
_diffrn_measured_fraction_theta_max 0.999
_diffrn_measurement_device_type 'CCD area detector'
_diffrn_measurement_method 'phi and omega scans'
_diffrn_radiation_monochromator graphite
_diffrn_radiation_type MoK\a
_diffrn_radiation_wavelength 0.71073
_diffrn_reflns_av_R_equivalents 0.0825
_diffrn_reflns_av_unetI/netI 0.0868
_diffrn_reflns_Laue_measured_fraction_full 0.999
_diffrn_reflns_Laue_measured_fraction_max 0.999
_diffrn_reflns_limit_h_max 14
_diffrn_reflns_limit_h_min -14
_diffrn_reflns_limit_k_max 25
_diffrn_reflns_limit_k_min -24
_diffrn_reflns_limit_l_max 36
_diffrn_reflns_limit_l_min -29
_diffrn_reflns_number 48489
_diffrn_reflns_point_group_measured_fraction_full 0.999
_diffrn_reflns_point_group_measured_fraction_max 0.999
_diffrn_reflns_theta_full 25.026
_diffrn_reflns_theta_max 25.026
_diffrn_reflns_theta_min 2.004
_diffrn_source_current 50.0
_diffrn_source_power 2.5
_diffrn_source_voltage 50.0
_exptl_absorpt_coefficient_mu 0.528
_exptl_absorpt_correction_T_max 0.7456
_exptl_absorpt_correction_T_min 0.6284
_exptl_absorpt_correction_type none
_exptl_absorpt_process_details
;
SADABS-2014/3 (Bruker,2014/3) was used for absorption correction.
wR2(int) was 0.1458 before and 0.0725 after correction.
The Ratio of minimum to maximum transmission is 0.8428.
The \l/2 correction factor is 0.00150.
;
_exptl_crystal_colour yellow
_exptl_crystal_colour_primary yellow
_exptl_crystal_density_diffrn 1.341
_exptl_crystal_description block
_exptl_crystal_F_000 3362
_exptl_crystal_size_max 0.12
_exptl_crystal_size_mid 0.11
_exptl_crystal_size_min 0.1
_refine_diff_density_max 0.496
_refine_diff_density_min -0.348
_refine_diff_density_rms 0.065
_refine_ls_abs_structure_details
;
 Refined as an inversion twin.
;
_refine_ls_abs_structure_Flack 0.07(3)
_refine_ls_extinction_method none
_refine_ls_goodness_of_fit_ref 1.082
_refine_ls_hydrogen_treatment constr
_refine_ls_matrix_type full
_refine_ls_number_parameters 973
_refine_ls_number_reflns 14185
_refine_ls_number_restraints 1996
_refine_ls_restrained_S_all 1.046
_refine_ls_R_factor_all 0.1178
_refine_ls_R_factor_gt 0.0666
_refine_ls_shift/su_max 0.000
_refine_ls_shift/su_mean 0.000
_refine_ls_structure_factor_coef Fsqd
_refine_ls_weighting_details 'w=1/[\s^2^(Fo^2^)+(0.0859P)^2^+0.9827P] where P=(Fo^2^+2Fc^2^)/3'
_refine_ls_weighting_scheme calc
_refine_ls_wR_factor_gt 0.1601
_refine_ls_wR_factor_ref 0.1816
_reflns_Friedel_coverage 0.822
_reflns_Friedel_fraction_full 1.000
_reflns_Friedel_fraction_max 1.000
_reflns_number_gt 9011
_reflns_number_total 14185
_reflns_threshold_expression 'I > 2\s(I)'
_cod_data_source_file d3dt02691d2.cif
_cod_data_source_block 2
_cod_depositor_comments 'Adding full bibliography for 7715753--7715754.cif.'
_cod_original_cell_volume 8044.3(17)
_cod_database_code 7715753
_shelx_shelxl_version_number 2018/3
_shelx_space_group_comment
;
The symmetry employed for this shelxl refinement is uniquely defined
by the following loop, which should always be used as a source of
symmetry information in preference to the above space-group names.
They are only intended as comments.
;
_shelx_estimated_absorpt_t_max 0.949
_shelx_estimated_absorpt_t_min 0.939
_olex2_refinement_description
;
1. Twinned data refinement
 Scales: 0.93(3)
 0.07(3)
2. Fixed Uiso
 At 1.2 times of:
  All C(H) groups
 At 1.5 times of:
  All C(H,H,H) groups, All O(H,H) groups
3. Restrained distances
 C60-C61
 1.35 with sigma of 0.02
 C9-C8
 1.5 with sigma of 0.01
 N7-N8
 1.35 with sigma of 0.02
 C62-C65 = C63-C66 = C64-C67
 2.78 with sigma of 0.02
 C62-C63 = C63-C64 = C64-C65 = C65-C66 = C66-C67 = C67-C62
 1.39 with sigma of 0.02
 C61-C68 = C67-C70 = C62-C69
 2.78 with sigma of 0.02
 C61-C62 = C62-C67 = C67-C68 = C68-C69 = C69-C70 = C70-C61
 1.39 with sigma of 0.02
 N24A-N23 = N24-N23
 1.488 with sigma of 0.02
 N24-C60 \\sim N24A-C60A
 with sigma of 0.1
 C61A-C60A \\sim C61-C60
 with sigma of 0.1
 N24A-N23 \\sim N24-N23
 with sigma of 0.1
4. Rigid bond restraints
 C8, C9, C10, C11, C12, C13, C14, C15, C16, C17, C18, N7, N8
 with sigma for 1-2 distances of 0.01 and sigma for 1-3 distances of 0.02
5. Uiso/Uaniso restraints and constraints
C1 \\sim C2 \\sim C3 \\sim C4 \\sim C6 \\sim C7 \\sim C8 \\sim C9 \\sim C10
\\sim C11 \\sim C12 \\sim C13 \\sim C18 \\sim C17 \\sim C16 \\sim C15 \\sim C14
\\sim C19 \\sim C20 \\sim C21 \\sim C24 \\sim C25 \\sim C26 \\sim C27 \\sim C28
\\sim C23 \\sim C22 \\sim C31 \\sim C30 \\sim C29 \\sim C32 \\sim C33 \\sim C34
\\sim C35 \\sim C44 \\sim C43 \\sim C42 \\sim C41 \\sim C36 \\sim C37 \\sim C38
\\sim C39 \\sim C40 \\sim C45 \\sim C46 \\sim C47 \\sim C50 \\sim C51 \\sim C52
\\sim C53 \\sim C54 \\sim C49 \\sim C48 \\sim C57 \\sim C56 \\sim C55 \\sim C58
\\sim C59 \\sim C60 \\sim C61 \\sim C70 \\sim C69 \\sim C68 \\sim C67 \\sim C62
\\sim C63 \\sim C64 \\sim C65 \\sim C66 \\sim C71 \\sim C72 \\sim C73 \\sim C74
\\sim C75 \\sim C76 \\sim C60A \\sim C61A \\sim C70A \\sim C69A \\sim C68A
\\sim C67A \\sim C62A \\sim C63A \\sim C64A \\sim C65A \\sim C66A: within 2.8A
with sigma of 0.02 and sigma for terminal atoms of 0.04 within 2.8A
O2 \\sim C76 \\sim N26 \\sim C75 \\sim C74: within 2A with sigma of 0.01 and
sigma for terminal atoms of 0.02 within 2A
Uanis(O2W) \\sim Ueq: with sigma of 0.01 and sigma for terminal atoms of 0.02
Uanis(O2) \\sim Ueq, Uanis(C76) \\sim Ueq, Uanis(N26) \\sim Ueq, Uanis(C75)
\\sim Ueq, Uanis(C74) \\sim Ueq: with sigma of 0.01 and sigma for terminal
atoms of 0.02
6. Rigid body (RIGU) restrains
 N24, C68, C66, C67, C70, C65, C62, C60, C63, C69, C61, C64
 with sigma for 1-2 distances of 0.001 and sigma for 1-3 distances of 0.001
 N24A, C64A, C62A, C63A, C66A, C67A, C70A, C60A, C69A, C65A, C61A, C68A
 with sigma for 1-2 distances of 0.001 and sigma for 1-3 distances of 0.001
7. Others
 Sof(N24A)=Sof(C60A)=Sof(H60A)=Sof(C61A)=Sof(C70A)=Sof(H70A)=Sof(C69A)=
 Sof(H69A)=Sof(C68A)=Sof(H68A)=Sof(C67A)=Sof(C62A)=Sof(C63A)=Sof(H63A)=
 Sof(C64A)=Sof(H64A)=Sof(C65A)=Sof(H65A)=Sof(C66A)=Sof(H66A)=1-FVAR(1)
 Sof(N24)=Sof(C60)=Sof(H60)=Sof(C61)=Sof(C70)=Sof(H70)=Sof(C69)=Sof(H69)=
 Sof(C68)=Sof(H68)=Sof(C67)=Sof(C62)=Sof(C63)=Sof(H63)=Sof(C64)=Sof(H64)=
 Sof(C65)=Sof(H65)=Sof(C66)=Sof(H66)=FVAR(1)
 Fixed Sof: O2W(0.25) H2WA(0.25) H2WB(0.25)
8.a Riding coordinates:
 O2W(H2WA,H2WB)
8.b Free rotating group:
 O1W(H1WA,H1WB)
8.c Aromatic/amide H refined with riding coordinates:
 C6(H6), C7(H7), C8(H8), C10(H10), C11(H11), C12(H12), C17(H17), C16(H16),
 C15(H15), C14(H14), C19(H19), C20(H20), C21(H21), C24(H24), C25(H25), C26(H26),
  C27(H27), C31(H31), C30(H30), C29(H29), C32(H32), C33(H33), C34(H34),
 C44(H44), C43(H43), C42(H42), C37(H37), C38(H38), C39(H39), C40(H40), C45(H45),
  C46(H46), C47(H47), C50(H50), C51(H51), C52(H52), C53(H53), C57(H57),
 C56(H56), C55(H55), C58(H58), C59(H59), C60(H60), C70(H70), C69(H69), C68(H68),
  C63(H63), C64(H64), C65(H65), C66(H66), C73(H73), C76(H76), C60A(H60A),
 C70A(H70A), C69A(H69A), C68A(H68A), C63A(H63A), C64A(H64A), C65A(H65A),
 C66A(H66A)
8.d Naphthalene refined as free rotating group:
 C9(C10,C11,C12,C13,C18,C17,C16,C15,C14), C24(C25,C26,C27,C28,C23,C22,C31,C30,
 C29), C35(C44,C43,C42,C41,C36,C37,C38,C39,C40), C50(C51,C52,C53,C54,C49,C48,
 C57,C56,C55), C61(C70,C69,C68,C67,C62,C63,C64,C65,C66), C61A(C70A,C69A,C68A,
 C67A,C62A,C63A,C64A,C65A,C66A)
8.e Idealised Me refined as rotating group:
 C71(H71A,H71B,H71C), C72(H72A,H72B,H72C), C74(H74A,H74B,H74C), C75(H75A,H75B,
 H75C)
;
_olex2_submission_special_instructions 'No special instructions were received'

loop_
_space_group_symop_operation_xyz
'x, y, z'
'-x+1/2, -y, z+1/2'
'-x, y+1/2, -z+1/2'
'x+1/2, -y+1/2, -z'

loop_
_atom_site_label
_atom_site_type_symbol
_atom_site_fract_x
_atom_site_fract_y
_atom_site_fract_z
_atom_site_U_iso_or_equiv
_atom_site_adp_type
_atom_site_occupancy
_atom_site_site_symmetry_order
_atom_site_calc_flag
_atom_site_refinement_flags_posn
_atom_site_refinement_flags_adp
_atom_site_refinement_flags_occupancy
_atom_site_disorder_assembly
_atom_site_disorder_group
Fe1 Fe 0.61716(9) 0.95855(5) 0.23023(4) 0.0462(3) Uani 1 1 d . . . . .
Fe2 Fe 0.38353(8) 0.83943(5) 0.26194(4) 0.0456(3) Uani 1 1 d . . . . .
S1 S 0.6831(3) 1.13817(14) 0.32399(11) 0.0965(10) Uani 1 1 d . . . . .
S2 S 0.9850(2) 0.91399(17) 0.26578(16) 0.1247(15) Uani 1 1 d . . . . .
S3 S 0.4824(3) 0.66240(14) 0.34821(9) 0.0866(9) Uani 1 1 d . . . . .
S4 S 0.1621(3) 0.89266(15) 0.38733(10) 0.0882(9) Uani 1 1 d . . . . .
O1 O -0.1545(8) 0.8721(6) 0.1122(4) 0.140(4) Uani 1 1 d . . . . .
O2 O 0.6178(14) 0.9399(9) -0.0018(5) 0.214(6) Uani 1 1 d . U . . .
O1W O 0.3601(11) 0.9261(7) 0.1214(4) 0.164(5) Uani 1 1 d G . . . .
H1WA H 0.411157 0.942033 0.136059 0.246 Uiso 1 1 d G U . . .
H1WB H 0.341336 0.893665 0.136138 0.246 Uiso 1 1 d G U . . .
O2W O 0.870(2) 1.0049(14) 0.3518(9) 0.091(9) Uani 0.25 1 d . U P . .
H2WA H 0.833591 1.034840 0.340791 0.137 Uiso 0.25 1 d R U P . .
H2WB H 0.895721 0.985449 0.329621 0.137 Uiso 0.25 1 d R U P . .
N1 N 0.6315(6) 1.0456(4) 0.2629(3) 0.067(2) Uani 1 1 d . . . . .
N2 N 0.7821(6) 0.9368(4) 0.2331(3) 0.067(2) Uani 1 1 d . . . . .
N3 N 0.4106(5) 0.7468(3) 0.2853(3) 0.0567(19) Uani 1 1 d . . . . .
N4 N 0.2708(6) 0.8589(3) 0.3116(3) 0.064(2) Uani 1 1 d . . . . .
N5 N 0.6383(5) 0.9940(3) 0.1649(2) 0.0587(19) Uani 1 1 d . . . . .
N6 N 0.5751(6) 0.9817(4) 0.1290(3) 0.072(2) Uani 1 1 d . . . . .
N7 N 0.7250(7) 1.0244(4) 0.1069(4) 0.084(3) Uani 1 1 d D U . . .
N8 N 0.8160(9) 1.0508(6) 0.0836(4) 0.111(4) Uani 1 1 d D U . . .
N9 N 0.5866(5) 0.8648(3) 0.1991(2) 0.0459(17) Uani 1 1 d . . . . .
N10 N 0.4990(5) 0.8263(3) 0.2080(2) 0.0490(17) Uani 1 1 d . . . . .
N11 N 0.5897(5) 0.7849(3) 0.1544(2) 0.0494(18) Uani 1 1 d . . . . .
N12 N 0.6118(7) 0.7395(3) 0.1221(2) 0.0600(18) Uani 1 1 d . . . . .
N13 N 0.4458(5) 0.9761(3) 0.2235(2) 0.0486(17) Uani 1 1 d . . . . .
N14 N 0.3663(5) 0.9356(3) 0.2387(2) 0.0470(16) Uani 1 1 d . . . . .
N15 N 0.2937(5) 1.0201(3) 0.2109(2) 0.0482(17) Uani 1 1 d . . . . .
N16 N 0.2080(5) 1.0591(3) 0.1987(3) 0.059(2) Uani 1 1 d . . . . .
N17 N 0.2593(5) 0.8127(3) 0.2154(3) 0.0508(18) Uani 1 1 d . . . . .
N18 N 0.2610(6) 0.8162(4) 0.1709(3) 0.066(2) Uani 1 1 d . . . . .
N19 N 0.1161(6) 0.7678(3) 0.1917(2) 0.0580(18) Uani 1 1 d . . . . .
N20 N 0.0180(5) 0.7341(4) 0.1874(3) 0.064(2) Uani 1 1 d . . . . .
N21 N 0.5984(5) 0.9098(3) 0.2931(2) 0.0555(18) Uani 1 1 d . . . . .
N22 N 0.5153(5) 0.8704(3) 0.3051(2) 0.0542(18) Uani 1 1 d . . . . .
N23 N 0.6306(6) 0.8711(3) 0.3580(2) 0.0601(19) Uani 1 1 d D . . . .
N24 N 0.695(2) 0.858(2) 0.3948(8) 0.091(7) Uani 0.528(10) 1 d D . P A 1
N25 N 0.0052(9) 0.9214(5) 0.1088(5) 0.109(3) Uani 1 1 d . . . . .
N26 N 0.571(2) 0.8656(14) -0.0450(10) 0.257(8) Uani 1 1 d . U . . .
C1 C 0.6531(7) 1.0840(4) 0.2888(3) 0.059(2) Uani 1 1 d . . . . .
C2 C 0.8664(8) 0.9279(4) 0.2460(3) 0.066(3) Uani 1 1 d . . . . .
C3 C 0.4393(7) 0.7111(4) 0.3121(3) 0.053(2) Uani 1 1 d . . . . .
C4 C 0.2254(8) 0.8723(4) 0.3428(3) 0.055(2) Uani 1 1 d . . . . .
C6 C 0.7273(9) 1.0192(5) 0.1501(4) 0.078(3) Uani 1 1 d . U . . .
H6 H 0.784101 1.031737 0.167684 0.094 Uiso 1 1 calc R U . . .
C7 C 0.6284(12) 0.9995(6) 0.0936(4) 0.094(3) Uani 1 1 d . U . . .
H7 H 0.604955 0.995931 0.064674 0.113 Uiso 1 1 calc R U . . .
C8 C 0.8198(10) 1.0410(6) 0.0483(4) 0.101(4) Uani 1 1 d D U . . .
H8 H 0.765144 1.019359 0.034067 0.121 Uiso 1 1 calc R U . . .
C9 C 0.9180(5) 1.0641(3) 0.02294(17) 0.092(3) Uani 1 1 d DG U . . .
C10 C 0.9867(6) 1.1080(3) 0.04201(17) 0.102(3) Uani 1 1 d G U . . .
H10 H 0.972303 1.123847 0.069919 0.122 Uiso 1 1 calc R U . . .
C11 C 1.0768(5) 1.1280(3) 0.0194(2) 0.109(4) Uani 1 1 d G U . . .
H11 H 1.122714 1.157367 0.032136 0.131 Uiso 1 1 calc R U . . .
C12 C 1.0982(4) 1.1043(3) -0.0223(2) 0.102(3) Uani 1 1 d G U . . .
H12 H 1.158508 1.117752 -0.037482 0.122 Uiso 1 1 calc R U . . .
C13 C 1.0295(3) 1.0605(2) -0.04141(15) 0.083(3) Uani 1 1 d G U . . .
C18 C 0.9394(3) 1.0404(2) -0.01877(16) 0.084(3) Uani 1 1 d G U . . .
C17 C 0.8708(4) 0.9966(3) -0.0378(2) 0.098(3) Uani 1 1 d G U . . .
H17 H 0.810457 0.983158 -0.022700 0.117 Uiso 1 1 calc R U . . .
C16 C 0.8922(5) 0.9729(3) -0.0796(2) 0.098(3) Uani 1 1 d G U . . .
H16 H 0.846246 0.943541 -0.092318 0.118 Uiso 1 1 calc R U . . .
C15 C 0.9823(6) 0.9929(3) -0.10219(17) 0.099(3) Uani 1 1 d G U . . .
H15 H 0.996655 0.977061 -0.130102 0.119 Uiso 1 1 calc R U . . .
C14 C 1.0510(5) 1.0368(3) -0.08312(17) 0.091(3) Uani 1 1 d G U . . .
H14 H 1.111277 1.050196 -0.098268 0.109 Uiso 1 1 calc R U . . .
C19 C 0.6387(6) 0.8379(4) 0.1673(3) 0.049(2) Uani 1 1 d . U . . .
H19 H 0.701572 0.853404 0.155137 0.059 Uiso 1 1 calc R U . . .
C20 C 0.5027(6) 0.7797(4) 0.1802(3) 0.047(2) Uani 1 1 d . U . . .
H20 H 0.452575 0.747372 0.178364 0.057 Uiso 1 1 calc R U . . .
C21 C 0.6880(8) 0.7525(5) 0.0964(3) 0.071(3) Uani 1 1 d . U . . .
H21 H 0.724425 0.790667 0.099342 0.085 Uiso 1 1 calc R U . . .
C24 C 0.7955(6) 0.7889(2) 0.0161(2) 0.107(4) Uani 1 1 d G U . . .
H24 H 0.778189 0.819078 0.037240 0.129 Uiso 1 1 calc R U . . .
C25 C 0.8465(6) 0.8073(3) -0.0224(2) 0.128(4) Uani 1 1 d G U . . .
H25 H 0.863316 0.849756 -0.027047 0.153 Uiso 1 1 calc R U . . .
C26 C 0.8724(6) 0.7622(4) -0.0540(2) 0.126(4) Uani 1 1 d G U . . .
H26 H 0.906523 0.774526 -0.079799 0.151 Uiso 1 1 calc R U . . .
C27 C 0.8473(6) 0.6988(4) -0.04712(17) 0.113(4) Uani 1 1 d G U . . .
H27 H 0.864604 0.668617 -0.068266 0.136 Uiso 1 1 calc R U . . .
C28 C 0.7963(4) 0.6804(3) -0.00860(15) 0.094(3) Uani 1 1 d G U . . .
C23 C 0.7704(4) 0.7255(2) 0.02300(15) 0.082(3) Uani 1 1 d G U . . .
C22 C 0.7194(5) 0.7071(3) 0.06152(16) 0.076(3) Uani 1 1 d G U . . .
C31 C 0.6943(5) 0.6436(3) 0.06843(19) 0.096(3) Uani 1 1 d G U . . .
H31 H 0.660150 0.631335 0.094202 0.115 Uiso 1 1 calc R U . . .
C30 C 0.7202(6) 0.5986(2) 0.0368(2) 0.110(4) Uani 1 1 d G U . . .
H30 H 0.703355 0.556103 0.041450 0.132 Uiso 1 1 calc R U . . .
C29 C 0.7712(6) 0.6169(2) -0.0017(2) 0.111(4) Uani 1 1 d G U . . .
H29 H 0.788482 0.586779 -0.022837 0.133 Uiso 1 1 calc R U . . .
C32 C 0.2753(6) 0.9634(4) 0.2305(3) 0.053(2) Uani 1 1 d . U . . .
H32 H 0.208475 0.946886 0.237109 0.063 Uiso 1 1 calc R U . . .
C33 C 0.3992(6) 1.0254(4) 0.2064(3) 0.0457(19) Uani 1 1 d . U . . .
H33 H 0.434141 1.059227 0.193111 0.055 Uiso 1 1 calc R U . . .
C34 C 0.2265(8) 1.1067(5) 0.1776(3) 0.068(3) Uani 1 1 d . U . . .
H34 H 0.296251 1.115382 0.169275 0.082 Uiso 1 1 calc R U . . .
C35 C 0.1395(3) 1.1518(2) 0.16458(18) 0.070(2) Uani 1 1 d G U . . .
C44 C 0.1743(3) 1.1963(3) 0.13404(19) 0.086(3) Uani 1 1 d G U . . .
H44 H 0.244987 1.196350 0.124912 0.103 Uiso 1 1 calc R U . . .
C43 C 0.1033(4) 1.2407(3) 0.11716(19) 0.099(3) Uani 1 1 d G U . . .
H43 H 0.126563 1.270451 0.096730 0.119 Uiso 1 1 calc R U . . .
C42 C -0.0024(4) 1.2406(2) 0.13081(18) 0.086(3) Uani 1 1 d G U . . .
H42 H -0.049875 1.270289 0.119509 0.103 Uiso 1 1 calc R U . . .
C41 C -0.0372(3) 1.19609(17) 0.16134(14) 0.061(2) Uani 1 1 d G U . . .
C36 C 0.0338(3) 1.15169(16) 0.17822(13) 0.061(2) Uani 1 1 d G U . . .
C37 C -0.0010(4) 1.1072(2) 0.20876(17) 0.076(3) Uani 1 1 d G U . . .
H37 H 0.046507 1.077493 0.220054 0.091 Uiso 1 1 calc R U . . .
C38 C -0.1067(4) 1.1071(3) 0.22241(19) 0.086(3) Uani 1 1 d G U . . .
H38 H -0.129930 1.077328 0.242835 0.103 Uiso 1 1 calc R U . . .
C39 C -0.1776(3) 1.1515(3) 0.2055(2) 0.088(3) Uani 1 1 d G U . . .
H39 H -0.248358 1.151428 0.214653 0.106 Uiso 1 1 calc R U . . .
C40 C -0.1429(3) 1.1960(2) 0.1750(2) 0.083(3) Uani 1 1 d G U . . .
H40 H -0.190349 1.225693 0.163692 0.099 Uiso 1 1 calc R U . . .
C45 C 0.1728(8) 0.7868(5) 0.1567(4) 0.075(3) Uani 1 1 d . U . . .
H45 H 0.153978 0.780554 0.127422 0.089 Uiso 1 1 calc R U . . .
C46 C 0.1705(7) 0.7842(4) 0.2275(3) 0.058(2) Uani 1 1 d . U . . .
H46 H 0.149361 0.776656 0.256309 0.069 Uiso 1 1 calc R U . . .
C47 C -0.0476(7) 0.7460(4) 0.2183(3) 0.059(2) Uani 1 1 d . U . . .
H47 H -0.028841 0.776382 0.239045 0.070 Uiso 1 1 calc R U . . .
C50 C -0.1194(3) 0.6205(2) 0.17977(17) 0.072(2) Uani 1 1 d G U . . .
H50 H -0.049136 0.633016 0.175392 0.086 Uiso 1 1 calc R U . . .
C51 C -0.1562(4) 0.5642(2) 0.16147(17) 0.085(3) Uani 1 1 d G U . . .
H51 H -0.110606 0.539031 0.144839 0.102 Uiso 1 1 calc R U . . .
C52 C -0.2613(4) 0.54549(19) 0.16801(18) 0.080(3) Uani 1 1 d G U . . .
H52 H -0.285903 0.507817 0.155766 0.096 Uiso 1 1 calc R U . . .
C53 C -0.3295(3) 0.58310(19) 0.19287(18) 0.072(3) Uani 1 1 d G U . . .
H53 H -0.399731 0.570589 0.197246 0.086 Uiso 1 1 calc R U . . .
C54 C -0.2926(2) 0.63941(16) 0.21117(12) 0.059(2) Uani 1 1 d G U . . .
C49 C -0.1876(2) 0.65811(16) 0.20462(12) 0.056(2) Uani 1 1 d G U . . .
C48 C -0.1508(3) 0.71442(18) 0.22293(17) 0.056(2) Uani 1 1 d G U . . .
C57 C -0.2190(4) 0.75203(18) 0.24778(17) 0.066(2) Uani 1 1 d G U . . .
H57 H -0.194328 0.789709 0.260029 0.079 Uiso 1 1 calc R U . . .
C56 C -0.3240(4) 0.7333(2) 0.25433(16) 0.065(2) Uani 1 1 d G U . . .
H56 H -0.369626 0.758498 0.270957 0.078 Uiso 1 1 calc R U . . .
C55 C -0.3608(3) 0.6770(2) 0.23602(17) 0.066(2) Uani 1 1 d G U . . .
H55 H -0.431100 0.664513 0.240405 0.079 Uiso 1 1 calc R U . . .
C58 C 0.5363(8) 0.8477(5) 0.3442(3) 0.064(2) Uani 1 1 d . U . . .
H58 H 0.493198 0.819934 0.359975 0.077 Uiso 1 1 calc R U . . .
C59 C 0.6651(8) 0.9094(5) 0.3268(3) 0.065(2) Uani 1 1 d . U . . .
H59 H 0.727807 0.932810 0.328223 0.078 Uiso 1 1 calc R U . . .
C60 C 0.753(2) 0.8845(14) 0.4143(8) 0.120(5) Uani 0.528(10) 1 d D U P A 1
H60 H 0.756397 0.925443 0.402953 0.144 Uiso 0.528(10) 1 calc R U P A 1
C61 C 0.8257(14) 0.8809(8) 0.4509(4) 0.122(4) Uani 0.528(10) 1 d DG U P A 1
C70 C 0.9163(15) 0.9184(8) 0.4549(5) 0.124(4) Uani 0.528(10) 1 d DG U P A 1
H70 H 0.934016 0.946909 0.432706 0.149 Uiso 0.528(10) 1 calc R U P A 1
C69 C 0.9805(13) 0.9133(8) 0.4920(6) 0.134(4) Uani 0.528(10) 1 d DG U P A 1
H69 H 1.041090 0.938387 0.494607 0.161 Uiso 0.528(10) 1 calc R U P A 1
C68 C 0.9540(13) 0.8707(9) 0.5251(5) 0.133(4) Uani 0.528(10) 1 d DG U P A 1
H68 H 0.996928 0.867276 0.549907 0.159 Uiso 0.528(10) 1 calc R U P A 1
C67 C 0.8634(12) 0.8332(7) 0.5211(3) 0.128(4) Uani 0.528(10) 1 d DG U P A 1
C62 C 0.7992(11) 0.8383(6) 0.4841(4) 0.126(3) Uani 0.528(10) 1 d DG U P A 1
C63 C 0.7086(13) 0.8008(9) 0.4801(5) 0.129(4) Uani 0.528(10) 1 d DG U P A 1
H63 H 0.665707 0.804216 0.455281 0.154 Uiso 0.528(10) 1 calc R U P A 1
C64 C 0.6822(15) 0.7582(9) 0.5132(6) 0.141(4) Uani 0.528(10) 1 d DG U P A 1
H64 H 0.621542 0.733104 0.510581 0.169 Uiso 0.528(10) 1 calc R U P A 1
C65 C 0.7463(17) 0.7531(9) 0.5503(5) 0.139(4) Uani 0.528(10) 1 d DG U P A 1
H65 H 0.728613 0.724580 0.572482 0.167 Uiso 0.528(10) 1 calc R U P A 1
C66 C 0.8369(15) 0.7906(8) 0.5543(4) 0.133(4) Uani 0.528(10) 1 d DG U P A 1
H66 H 0.879851 0.787168 0.579085 0.159 Uiso 0.528(10) 1 calc R U P A 1
C71 C 0.0210(17) 0.9024(9) 0.0645(7) 0.181(8) Uani 1 1 d . U . . .
H71A H 0.072022 0.868430 0.063456 0.272 Uiso 1 1 calc R U . . .
H71B H 0.047094 0.937666 0.047674 0.272 Uiso 1 1 calc R U . . .
H71C H -0.045375 0.888098 0.052286 0.272 Uiso 1 1 calc R U . . .
C72 C 0.0801(14) 0.9642(10) 0.1290(8) 0.197(8) Uani 1 1 d . U . . .
H72A H 0.060242 0.971196 0.159104 0.296 Uiso 1 1 calc R U . . .
H72B H 0.079668 1.003885 0.113504 0.296 Uiso 1 1 calc R U . . .
H72C H 0.150198 0.946091 0.127855 0.296 Uiso 1 1 calc R U . . .
C73 C -0.0820(14) 0.8992(8) 0.1279(7) 0.138(6) Uani 1 1 d . U . . .
H73 H -0.086582 0.906064 0.158051 0.166 Uiso 1 1 calc R U . . .
C74 C 0.534(3) 0.8057(17) -0.0610(11) 0.306(12) Uani 1 1 d . U . . .
H74A H 0.467927 0.811476 -0.076269 0.460 Uiso 1 1 calc R U . . .
H74B H 0.523740 0.777342 -0.036685 0.460 Uiso 1 1 calc R U . . .
H74C H 0.586080 0.788189 -0.080714 0.460 Uiso 1 1 calc R U . . .
C75 C 0.595(3) 0.9030(15) -0.0835(10) 0.294(11) Uani 1 1 d . U . . .
H75A H 0.532387 0.905571 -0.101767 0.441 Uiso 1 1 calc R U . . .
H75B H 0.651537 0.883432 -0.099637 0.441 Uiso 1 1 calc R U . . .
H75C H 0.615663 0.944930 -0.074706 0.441 Uiso 1 1 calc R U . . .
C76 C 0.582(2) 0.8795(16) 0.0002(12) 0.251(8) Uani 1 1 d . U . . .
H76 H 0.569138 0.854021 0.024531 0.301 Uiso 1 1 calc R U . . .
N24A N 0.670(2) 0.857(2) 0.4019(9) 0.078(7) Uani 0.472(10) 1 d D . P A 2
C60A C 0.650(3) 0.8243(15) 0.4220(9) 0.110(5) Uani 0.472(10) 1 d D U P A 2
H60A H 0.592473 0.798813 0.413685 0.132 Uiso 0.472(10) 1 calc R U P A 2
C61A C 0.6986(15) 0.8101(10) 0.4644(5) 0.127(4) Uani 0.472(10) 1 d DG U P A 2
C70A C 0.6394(15) 0.7649(11) 0.4870(7) 0.135(4) Uani 0.472(10) 1 d G U P A 2
H70A H 0.576018 0.749780 0.475178 0.162 Uiso 0.472(10) 1 calc R U P A 2
C69A C 0.6750(17) 0.7424(10) 0.5274(7) 0.136(5) Uani 0.472(10) 1 d G U P A 2
H69A H 0.635429 0.712196 0.542552 0.163 Uiso 0.472(10) 1 calc R U P A 2
C68A C 0.7698(17) 0.7650(10) 0.5451(5) 0.139(4) Uani 0.472(10) 1 d G U P A 2
H68A H 0.793626 0.749963 0.572101 0.167 Uiso 0.472(10) 1 calc R U P A 2
C67A C 0.8290(13) 0.8102(8) 0.5224(4) 0.132(4) Uani 0.472(10) 1 d G U P A 2
C62A C 0.7934(13) 0.8327(7) 0.4821(4) 0.126(4) Uani 0.472(10) 1 d G U P A 2
C63A C 0.8526(16) 0.8778(9) 0.4594(5) 0.127(4) Uani 0.472(10) 1 d G U P A 2
H63A H 0.828766 0.892907 0.432395 0.152 Uiso 0.472(10) 1 calc R U P A 2
C64A C 0.9474(16) 0.9005(10) 0.4771(7) 0.134(4) Uani 0.472(10) 1 d G U P A 2
H64A H 0.986963 0.930675 0.461943 0.161 Uiso 0.472(10) 1 calc R U P A 2
C65A C 0.9830(15) 0.8780(10) 0.5175(7) 0.139(4) Uani 0.472(10) 1 d G U P A 2
H65A H 1.046378 0.893092 0.529316 0.166 Uiso 0.472(10) 1 calc R U P A 2
C66A C 0.9238(15) 0.8328(10) 0.5401(5) 0.137(4) Uani 0.472(10) 1 d G U P A 2
H66A H 0.947599 0.817740 0.567141 0.165 Uiso 0.472(10) 1 calc R U P A 2

loop_
_atom_site_aniso_label
_atom_site_aniso_U_11
_atom_site_aniso_U_22
_atom_site_aniso_U_33
_atom_site_aniso_U_23
_atom_site_aniso_U_13
_atom_site_aniso_U_12
Fe1 0.0298(5) 0.0471(6) 0.0617(8) -0.0010(5) 0.0018(6) -0.0023(5)
Fe2 0.0308(5) 0.0438(6) 0.0623(8) 0.0033(5) 0.0023(6) -0.0017(5)
S1 0.120(3) 0.0701(18) 0.099(2) -0.0212(16) -0.017(2) -0.0016(17)
S2 0.0589(18) 0.104(2) 0.211(4) 0.005(3) -0.048(2) 0.0031(17)
S3 0.107(2) 0.0843(19) 0.0684(17) 0.0135(15) 0.0139(16) 0.0368(17)
S4 0.089(2) 0.100(2) 0.0752(19) -0.0143(16) 0.0272(16) -0.0252(17)
O1 0.090(7) 0.175(10) 0.156(9) -0.040(7) 0.034(6) -0.059(7)
O2 0.205(12) 0.245(13) 0.192(11) 0.015(11) 0.023(11) 0.017(12)
O1W 0.144(11) 0.181(12) 0.167(11) 0.002(9) -0.026(9) -0.066(9)
O2W 0.076(16) 0.114(18) 0.083(16) -0.008(15) -0.011(15) -0.005(15)
N1 0.049(4) 0.057(4) 0.095(6) -0.005(5) 0.018(5) -0.011(4)
N2 0.032(4) 0.078(5) 0.091(6) 0.004(5) 0.003(4) 0.000(4)
N3 0.037(4) 0.054(4) 0.080(5) 0.014(4) 0.006(4) 0.002(3)
N4 0.062(5) 0.059(5) 0.071(6) -0.001(4) 0.013(4) 0.000(4)
N5 0.042(4) 0.065(5) 0.069(5) 0.004(4) 0.004(4) -0.002(4)
N6 0.059(5) 0.097(6) 0.060(5) 0.007(5) 0.012(5) -0.012(4)
N7 0.057(6) 0.089(6) 0.106(8) 0.026(6) 0.030(5) 0.001(5)
N8 0.102(8) 0.126(9) 0.106(8) 0.020(7) 0.039(7) 0.012(7)
N9 0.032(3) 0.048(4) 0.057(4) 0.001(3) 0.004(3) -0.006(3)
N10 0.034(4) 0.047(4) 0.066(5) -0.002(4) 0.008(3) 0.002(3)
N11 0.044(4) 0.054(4) 0.050(4) -0.005(3) 0.004(3) 0.003(3)
N12 0.064(5) 0.061(4) 0.055(5) -0.009(4) 0.005(4) -0.002(4)
N13 0.031(3) 0.044(4) 0.071(5) 0.004(3) 0.005(3) 0.001(3)
N14 0.028(3) 0.043(3) 0.069(5) 0.003(3) 0.011(3) 0.001(3)
N15 0.035(4) 0.042(4) 0.068(5) 0.001(3) -0.006(3) 0.005(3)
N16 0.038(4) 0.053(4) 0.088(6) 0.010(4) -0.002(4) 0.008(3)
N17 0.032(4) 0.060(4) 0.060(5) 0.000(4) -0.002(3) -0.001(3)
N18 0.047(5) 0.089(6) 0.063(6) 0.011(4) -0.005(4) -0.015(4)
N19 0.036(4) 0.069(4) 0.069(5) -0.002(4) -0.005(4) -0.012(4)
N20 0.031(4) 0.074(5) 0.087(6) -0.006(4) -0.008(4) -0.015(4)
N21 0.039(4) 0.056(4) 0.071(5) 0.000(4) -0.004(4) -0.014(3)
N22 0.046(4) 0.058(4) 0.059(5) 0.000(4) -0.001(4) 0.000(3)
N23 0.062(5) 0.069(5) 0.049(5) 0.004(4) -0.009(4) -0.003(4)
N24 0.134(16) 0.105(12) 0.033(10) 0.014(10) 0.007(9) 0.037(12)
N25 0.072(7) 0.108(8) 0.146(11) 0.001(7) 0.005(7) -0.006(6)
N26 0.229(11) 0.277(12) 0.266(12) -0.012(10) 0.011(10) -0.007(9)
C1 0.042(5) 0.047(5) 0.087(7) -0.007(5) 0.000(5) -0.001(4)
C2 0.044(6) 0.054(5) 0.099(8) -0.002(5) 0.007(5) -0.008(4)
C3 0.040(5) 0.055(5) 0.064(6) -0.001(5) 0.017(4) 0.007(4)
C4 0.056(6) 0.050(5) 0.061(6) -0.001(4) -0.001(5) -0.016(4)
C6 0.063(7) 0.079(7) 0.092(9) 0.022(6) 0.012(6) -0.012(5)
C7 0.115(10) 0.105(8) 0.061(7) 0.008(6) -0.003(8) -0.001(8)
C8 0.119(8) 0.101(8) 0.082(7) 0.006(7) 0.034(7) 0.040(7)
C9 0.088(7) 0.084(6) 0.103(7) 0.022(5) 0.033(5) 0.001(5)
C10 0.106(7) 0.102(7) 0.097(7) 0.003(6) 0.041(6) 0.004(6)
C11 0.108(8) 0.111(8) 0.108(8) -0.004(6) 0.025(6) -0.028(7)
C12 0.091(7) 0.111(7) 0.104(7) 0.011(6) 0.034(6) -0.015(6)
C13 0.078(6) 0.081(6) 0.090(6) 0.010(5) 0.032(5) 0.003(5)
C18 0.075(5) 0.076(5) 0.101(6) 0.018(5) 0.029(5) 0.009(5)
C17 0.080(6) 0.095(7) 0.119(7) 0.020(6) 0.027(6) 0.000(6)
C16 0.084(7) 0.094(7) 0.118(8) 0.007(6) 0.012(6) 0.000(6)
C15 0.091(7) 0.102(7) 0.105(8) 0.010(6) 0.010(6) 0.010(6)
C14 0.082(6) 0.094(7) 0.097(7) 0.011(6) 0.026(6) 0.011(5)
C19 0.039(4) 0.047(5) 0.062(5) -0.006(4) 0.009(4) -0.008(4)
C20 0.037(4) 0.050(5) 0.054(5) 0.001(4) 0.006(4) -0.005(4)
C21 0.071(6) 0.075(6) 0.066(6) -0.012(5) 0.014(5) -0.008(5)
C24 0.119(8) 0.113(8) 0.089(7) -0.010(6) 0.039(7) 0.001(7)
C25 0.142(10) 0.124(8) 0.117(9) -0.004(8) 0.043(8) 0.000(8)
C26 0.130(9) 0.152(9) 0.096(8) 0.002(8) 0.037(8) 0.012(9)
C27 0.115(8) 0.131(8) 0.094(7) -0.022(7) 0.039(7) 0.007(7)
C28 0.100(7) 0.103(6) 0.080(6) -0.033(6) 0.020(6) 0.009(6)
C23 0.086(6) 0.088(6) 0.072(6) -0.012(5) 0.023(5) -0.007(5)
C22 0.082(6) 0.076(6) 0.069(6) -0.021(5) 0.013(5) -0.002(5)
C31 0.115(7) 0.083(6) 0.089(7) -0.022(6) 0.028(6) -0.014(6)
C30 0.134(9) 0.085(7) 0.112(8) -0.025(7) 0.023(7) -0.014(7)
C29 0.121(8) 0.107(7) 0.106(8) -0.050(7) 0.023(7) -0.004(7)
C32 0.041(4) 0.043(4) 0.075(6) 0.008(4) -0.002(4) -0.004(4)
C33 0.024(4) 0.045(4) 0.068(5) 0.005(4) 0.002(4) -0.003(3)
C34 0.048(5) 0.071(6) 0.086(7) 0.008(5) 0.002(5) 0.000(5)
C35 0.064(5) 0.062(5) 0.084(6) 0.006(5) -0.001(5) 0.007(5)
C44 0.060(6) 0.092(6) 0.106(7) 0.017(6) -0.004(6) 0.011(5)
C43 0.098(7) 0.086(6) 0.114(8) 0.044(6) 0.002(7) -0.008(6)
C42 0.077(6) 0.068(6) 0.112(7) 0.018(6) -0.014(6) 0.013(5)
C41 0.059(5) 0.044(4) 0.079(6) 0.001(4) -0.008(4) 0.009(4)
C36 0.047(4) 0.050(4) 0.086(5) 0.001(4) -0.013(4) 0.008(4)
C37 0.065(6) 0.054(5) 0.108(7) 0.008(5) -0.020(5) 0.010(5)
C38 0.068(6) 0.075(6) 0.114(7) 0.013(6) 0.009(6) -0.003(5)
C39 0.052(5) 0.078(6) 0.134(8) -0.005(6) 0.011(6) 0.012(5)
C40 0.061(6) 0.070(6) 0.117(7) 0.006(6) -0.004(6) 0.015(5)
C45 0.056(6) 0.102(8) 0.065(7) 0.005(6) -0.010(5) -0.024(6)
C46 0.042(5) 0.073(6) 0.057(6) 0.004(5) -0.002(5) -0.017(4)
C47 0.035(5) 0.056(5) 0.085(7) -0.010(5) 0.000(5) -0.001(4)
C50 0.053(5) 0.067(5) 0.095(6) -0.013(5) 0.001(5) -0.013(5)
C51 0.067(6) 0.078(6) 0.110(8) -0.022(6) 0.008(6) 0.003(5)
C52 0.069(6) 0.071(6) 0.099(7) -0.016(5) -0.015(6) -0.012(5)
C53 0.061(5) 0.064(5) 0.090(7) 0.008(5) -0.007(5) -0.016(5)
C54 0.040(4) 0.053(4) 0.084(6) 0.005(4) -0.009(4) -0.012(4)
C49 0.037(4) 0.057(5) 0.075(5) -0.001(4) -0.002(4) -0.001(4)
C48 0.026(4) 0.057(5) 0.086(6) 0.005(4) 0.000(4) -0.004(3)
C57 0.055(5) 0.053(5) 0.091(6) -0.001(4) -0.003(5) -0.007(4)
C56 0.039(4) 0.066(5) 0.091(6) 0.009(5) 0.009(5) 0.007(4)
C55 0.036(4) 0.074(5) 0.087(6) 0.011(5) 0.004(4) -0.001(4)
C58 0.071(6) 0.067(6) 0.055(6) -0.008(5) -0.003(5) -0.012(5)
C59 0.052(5) 0.084(6) 0.059(6) 0.002(5) -0.015(5) -0.010(5)
C60 0.151(9) 0.120(10) 0.090(8) -0.017(7) -0.022(7) 0.051(8)
C61 0.153(8) 0.126(8) 0.088(6) -0.020(6) -0.022(6) 0.057(6)
C70 0.154(9) 0.128(9) 0.090(7) -0.018(7) -0.025(7) 0.055(6)
C69 0.165(9) 0.142(9) 0.095(8) -0.010(7) -0.032(6) 0.044(7)
C68 0.165(8) 0.141(9) 0.092(7) -0.012(6) -0.025(6) 0.048(7)
C67 0.163(8) 0.135(8) 0.087(6) -0.016(6) -0.023(6) 0.052(6)
C62 0.159(8) 0.132(7) 0.087(6) -0.018(5) -0.022(5) 0.055(6)
C63 0.156(8) 0.136(8) 0.094(7) -0.016(6) -0.020(6) 0.055(6)
C64 0.169(9) 0.151(9) 0.101(8) -0.010(7) -0.021(6) 0.042(7)
C65 0.170(9) 0.150(9) 0.098(8) -0.010(7) -0.019(7) 0.043(7)
C66 0.168(9) 0.140(9) 0.090(7) -0.013(6) -0.022(7) 0.049(7)
C71 0.180(17) 0.159(15) 0.205(19) 0.002(15) 0.064(16) 0.002(14)
C72 0.123(14) 0.187(17) 0.28(2) -0.014(17) -0.036(15) -0.060(13)
C73 0.100(12) 0.138(13) 0.177(16) 0.005(12) 0.030(12) -0.010(10)
C74 0.282(18) 0.320(19) 0.317(18) -0.037(17) 0.028(16) -0.006(17)
C75 0.272(18) 0.328(19) 0.281(18) 0.004(16) -0.019(16) 0.012(17)
C76 0.232(11) 0.268(12) 0.253(12) -0.017(10) 0.009(10) 0.000(10)
N24A 0.067(12) 0.100(11) 0.067(10) -0.034(8) -0.042(9) 0.028(10)
C60A 0.129(9) 0.115(10) 0.087(7) -0.018(7) -0.012(6) 0.039(8)
C61A 0.156(8) 0.133(8) 0.091(7) -0.006(6) -0.019(6) 0.055(6)
C70A 0.168(9) 0.145(9) 0.092(8) -0.001(7) -0.018(7) 0.048(7)
C69A 0.170(9) 0.146(9) 0.092(8) 0.000(7) -0.018(7) 0.051(7)
C68A 0.173(9) 0.151(9) 0.093(8) -0.009(7) -0.019(6) 0.051(7)
C67A 0.167(8) 0.140(8) 0.089(6) -0.012(6) -0.024(6) 0.055(6)
C62A 0.160(8) 0.132(7) 0.084(6) -0.018(5) -0.021(5) 0.057(6)
C63A 0.158(8) 0.129(8) 0.092(7) -0.017(6) -0.019(6) 0.058(6)
C64A 0.169(9) 0.140(9) 0.092(8) -0.020(7) -0.024(7) 0.048(7)
C65A 0.173(9) 0.146(9) 0.097(8) -0.016(7) -0.026(7) 0.049(7)
C66A 0.171(9) 0.146(9) 0.095(8) -0.013(7) -0.028(6) 0.052(7)

loop_
_atom_type_symbol
_atom_type_description
_atom_type_scat_dispersion_real
_atom_type_scat_dispersion_imag
_atom_type_scat_source
C C 0.0033 0.0016 'International Tables Vol C Tables 4.2.6.8 and 6.1.1.4'
H H 0.0000 0.0000 'International Tables Vol C Tables 4.2.6.8 and 6.1.1.4'
Fe Fe 0.3463 0.8444 'International Tables Vol C Tables 4.2.6.8 and 6.1.1.4'
N N 0.0061 0.0033 'International Tables Vol C Tables 4.2.6.8 and 6.1.1.4'
O O 0.0106 0.0060 'International Tables Vol C Tables 4.2.6.8 and 6.1.1.4'
S S 0.1246 0.1234 'International Tables Vol C Tables 4.2.6.8 and 6.1.1.4'

loop_
_geom_angle_atom_site_label_1
_geom_angle_atom_site_label_2
_geom_angle_atom_site_label_3
_geom_angle
_geom_angle_site_symmetry_1
_geom_angle_site_symmetry_3
_geom_angle_publ_flag
N1 Fe1 N2 95.0(3) . . ?
N1 Fe1 N5 97.2(3) . . ?
N1 Fe1 N9 174.3(3) . . ?
N1 Fe1 N13 88.9(3) . . ?
N1 Fe1 N21 90.3(3) . . ?
N2 Fe1 N5 89.6(3) . . ?
N2 Fe1 N9 89.6(3) . . ?
N2 Fe1 N13 175.9(3) . . ?
N2 Fe1 N21 88.1(3) . . ?
N5 Fe1 N9 86.3(3) . . ?
N5 Fe1 N13 88.7(3) . . ?
N5 Fe1 N21 172.3(3) . . ?
N13 Fe1 N9 86.6(2) . . ?
N21 Fe1 N9 86.4(2) . . ?
N21 Fe1 N13 93.1(3) . . ?
N3 Fe2 N4 92.7(3) . . ?
N3 Fe2 N10 91.6(3) . . ?
N3 Fe2 N14 176.4(2) . . ?
N3 Fe2 N17 95.4(3) . . ?
N3 Fe2 N22 87.3(3) . . ?
N4 Fe2 N10 175.7(3) . . ?
N4 Fe2 N14 89.1(3) . . ?
N4 Fe2 N17 92.0(3) . . ?
N4 Fe2 N22 91.1(3) . . ?
N14 Fe2 N10 86.6(2) . . ?
N14 Fe2 N17 87.6(3) . . ?
N14 Fe2 N22 89.5(3) . . ?
N17 Fe2 N10 87.4(3) . . ?
N17 Fe2 N22 175.7(3) . . ?
N22 Fe2 N10 89.2(3) . . ?
H1WA O1W H1WB 104.5 . . ?
H2WA O2W H2WB 104.5 . . ?
C1 N1 Fe1 162.3(8) . . ?
C2 N2 Fe1 162.1(9) . . ?
C3 N3 Fe2 152.1(7) . . ?
C4 N4 Fe2 167.9(8) . . ?
N6 N5 Fe1 127.0(6) . . ?
C6 N5 Fe1 124.4(7) . . ?
C6 N5 N6 107.0(8) . . ?
C7 N6 N5 107.6(9) . . ?
C6 N7 N8 120.0(11) . . ?
C6 N7 C7 106.2(9) . . ?
C7 N7 N8 133.7(11) . . ?
C8 N8 N7 116.1(13) . . ?
N10 N9 Fe1 124.8(5) . . ?
C19 N9 Fe1 128.2(5) . . ?
C19 N9 N10 106.7(6) . . ?
N9 N10 Fe2 126.2(5) . . ?
C20 N10 Fe2 127.1(5) . . ?
C20 N10 N9 106.6(6) . . ?
C19 N11 N12 133.5(7) . . ?
C19 N11 C20 105.6(7) . . ?
C20 N11 N12 120.9(7) . . ?
C21 N12 N11 115.8(8) . . ?
N14 N13 Fe1 124.8(5) . . ?
C33 N13 Fe1 127.8(5) . . ?
C33 N13 N14 107.4(6) . . ?
N13 N14 Fe2 127.8(4) . . ?
C32 N14 Fe2 124.8(5) . . ?
C32 N14 N13 106.8(6) . . ?
C32 N15 N16 120.1(7) . . ?
C33 N15 N16 133.2(7) . . ?
C33 N15 C32 106.7(7) . . ?
C34 N16 N15 118.5(8) . . ?
N18 N17 Fe2 128.5(5) . . ?
C46 N17 Fe2 122.8(6) . . ?
C46 N17 N18 108.4(7) . . ?
C45 N18 N17 106.4(8) . . ?
C45 N19 N20 122.2(8) . . ?
C45 N19 C46 107.5(7) . . ?
C46 N19 N20 130.3(8) . . ?
C47 N20 N19 113.1(7) . . ?
N22 N21 Fe1 126.5(5) . . ?
C59 N21 Fe1 127.8(6) . . ?
C59 N21 N22 105.6(7) . . ?
N21 N22 Fe2 125.9(5) . . ?
C58 N22 Fe2 125.6(6) . . ?
C58 N22 N21 107.9(7) . . ?
C58 N23 N24 132.7(16) . . ?
C58 N23 N24A 120.7(15) . . ?
C59 N23 N24 120.3(15) . . ?
C59 N23 C58 106.7(8) . . ?
C59 N23 N24A 132.2(16) . . ?
C60 N24 N23 135(4) . . ?
C72 N25 C71 119.4(15) . . ?
C73 N25 C71 115.6(15) . . ?
C73 N25 C72 125.0(17) . . ?
C75 N26 C74 106(3) . . ?
C75 N26 C76 131(3) . . ?
C76 N26 C74 123(3) . . ?
N1 C1 S1 179.0(9) . . ?
N2 C2 S2 178.1(10) . . ?
N3 C3 S3 178.2(8) . . ?
N4 C4 S4 178.8(9) . . ?
N5 C6 H6 124.6 . . ?
N7 C6 N5 110.9(10) . . ?
N7 C6 H6 124.6 . . ?
N6 C7 N7 108.2(10) . . ?
N6 C7 H7 125.9 . . ?
N7 C7 H7 125.9 . . ?
N8 C8 H8 121.1 . . ?
N8 C8 C9 117.9(13) . . ?
C9 C8 H8 121.1 . . ?
C10 C9 C8 120.0(6) . . ?
C10 C9 C18 120.0 . . ?
C18 C9 C8 120.0(6) . . ?
C9 C10 H10 120.0 . . ?
C11 C10 C9 120.0 . . ?
C11 C10 H10 120.0 . . ?
C10 C11 H11 120.0 . . ?
C10 C11 C12 120.0 . . ?
C12 C11 H11 120.0 . . ?
C11 C12 H12 120.0 . . ?
C11 C12 C13 120.0 . . ?
C13 C12 H12 120.0 . . ?
C12 C13 C14 120.0 . . ?
C18 C13 C12 120.0 . . ?
C18 C13 C14 120.0 . . ?
C13 C18 C9 120.0 . . ?
C13 C18 C17 120.0 . . ?
C17 C18 C9 120.0 . . ?
C18 C17 H17 120.0 . . ?
C18 C17 C16 120.0 . . ?
C16 C17 H17 120.0 . . ?
C17 C16 H16 120.0 . . ?
C15 C16 C17 120.0 . . ?
C15 C16 H16 120.0 . . ?
C16 C15 H15 120.0 . . ?
C14 C15 C16 120.0 . . ?
C14 C15 H15 120.0 . . ?
C13 C14 H14 120.0 . . ?
C15 C14 C13 120.0 . . ?
C15 C14 H14 120.0 . . ?
N9 C19 N11 110.7(7) . . ?
N9 C19 H19 124.7 . . ?
N11 C19 H19 124.7 . . ?
N10 C20 N11 110.4(7) . . ?
N10 C20 H20 124.8 . . ?
N11 C20 H20 124.8 . . ?
N12 C21 H21 119.9 . . ?
N12 C21 C22 120.2(9) . . ?
C22 C21 H21 119.9 . . ?
C25 C24 H24 120.0 . . ?
C25 C24 C23 120.0 . . ?
C23 C24 H24 120.0 . . ?
C24 C25 H25 120.0 . . ?
C26 C25 C24 120.0 . . ?
C26 C25 H25 120.0 . . ?
C25 C26 H26 120.0 . . ?
C25 C26 C27 120.0 . . ?
C27 C26 H26 120.0 . . ?
C26 C27 H27 120.0 . . ?
C28 C27 C26 120.0 . . ?
C28 C27 H27 120.0 . . ?
C27 C28 C23 120.0 . . ?
C27 C28 C29 120.0 . . ?
C23 C28 C29 120.0 . . ?
C28 C23 C24 120.0 . . ?
C28 C23 C22 120.0 . . ?
C22 C23 C24 120.0 . . ?
C23 C22 C21 123.1(5) . . ?
C31 C22 C21 116.9(5) . . ?
C31 C22 C23 120.0 . . ?
C22 C31 H31 120.0 . . ?
C22 C31 C30 120.0 . . ?
C30 C31 H31 120.0 . . ?
C31 C30 H30 120.0 . . ?
C29 C30 C31 120.0 . . ?
C29 C30 H30 120.0 . . ?
C28 C29 H29 120.0 . . ?
C30 C29 C28 120.0 . . ?
C30 C29 H29 120.0 . . ?
N14 C32 N15 109.3(7) . . ?
N14 C32 H32 125.4 . . ?
N15 C32 H32 125.4 . . ?
N13 C33 N15 109.8(7) . . ?
N13 C33 H33 125.1 . . ?
N15 C33 H33 125.1 . . ?
N16 C34 H34 119.2 . . ?
N16 C34 C35 121.6(8) . . ?
C35 C34 H34 119.2 . . ?
C44 C35 C34 112.1(5) . . ?
C44 C35 C36 120.0 . . ?
C36 C35 C34 127.9(5) . . ?
C35 C44 H44 120.0 . . ?
C43 C44 C35 120.0 . . ?
C43 C44 H44 120.0 . . ?
C44 C43 H43 120.0 . . ?
C44 C43 C42 120.0 . . ?
C42 C43 H43 120.0 . . ?
C43 C42 H42 120.0 . . ?
C41 C42 C43 120.0 . . ?
C41 C42 H42 120.0 . . ?
C42 C41 C36 120.0 . . ?
C42 C41 C40 120.0 . . ?
C36 C41 C40 120.0 . . ?
C41 C36 C35 120.0 . . ?
C37 C36 C35 120.0 . . ?
C37 C36 C41 120.0 . . ?
C36 C37 H37 120.0 . . ?
C38 C37 C36 120.0 . . ?
C38 C37 H37 120.0 . . ?
C37 C38 H38 120.0 . . ?
C37 C38 C39 120.0 . . ?
C39 C38 H38 120.0 . . ?
C38 C39 H39 120.0 . . ?
C38 C39 C40 120.0 . . ?
C40 C39 H39 120.0 . . ?
C41 C40 H40 120.0 . . ?
C39 C40 C41 120.0 . . ?
C39 C40 H40 120.0 . . ?
N18 C45 H45 125.6 . . ?
N19 C45 N18 108.7(9) . . ?
N19 C45 H45 125.6 . . ?
N17 C46 N19 109.0(8) . . ?
N17 C46 H46 125.5 . . ?
N19 C46 H46 125.5 . . ?
N20 C47 H47 118.2 . . ?
N20 C47 C48 123.6(8) . . ?
C48 C47 H47 118.2 . . ?
C51 C50 H50 120.0 . . ?
C51 C50 C49 120.0 . . ?
C49 C50 H50 120.0 . . ?
C50 C51 H51 120.0 . . ?
C52 C51 C50 120.0 . . ?
C52 C51 H51 120.0 . . ?
C51 C52 H52 120.0 . . ?
C53 C52 C51 120.0 . . ?
C53 C52 H52 120.0 . . ?
C52 C53 H53 120.0 . . ?
C54 C53 C52 120.0 . . ?
C54 C53 H53 120.0 . . ?
C53 C54 C49 120.0 . . ?
C53 C54 C55 120.0 . . ?
C49 C54 C55 120.0 . . ?
C54 C49 C50 120.0 . . ?
C48 C49 C50 120.0 . . ?
C48 C49 C54 120.0 . . ?
C49 C48 C47 130.1(4) . . ?
C49 C48 C57 120.0 . . ?
C57 C48 C47 109.8(4) . . ?
C48 C57 H57 120.0 . . ?
C56 C57 C48 120.0 . . ?
C56 C57 H57 120.0 . . ?
C57 C56 H56 120.0 . . ?
C55 C56 C57 120.0 . . ?
C55 C56 H56 120.0 . . ?
C54 C55 H55 120.0 . . ?
C56 C55 C54 120.0 . . ?
C56 C55 H55 120.0 . . ?
N22 C58 N23 109.0(8) . . ?
N22 C58 H58 125.5 . . ?
N23 C58 H58 125.5 . . ?
N21 C59 H59 124.6 . . ?
N23 C59 N21 110.7(8) . . ?
N23 C59 H59 124.6 . . ?
N24 C60 H60 107.8 . . ?
N24 C60 C61 144(4) . . ?
C61 C60 H60 107.8 . . ?
C70 C61 C60 123.7(16) . . ?
C70 C61 C62 120.0 . . ?
C62 C61 C60 116.3(16) . . ?
C61 C70 H70 120.0 . . ?
C69 C70 C61 120.0 . . ?
C69 C70 H70 120.0 . . ?
C70 C69 H69 120.0 . . ?
C70 C69 C68 120.0 . . ?
C68 C69 H69 120.0 . . ?
C69 C68 H68 120.0 . . ?
C67 C68 C69 120.0 . . ?
C67 C68 H68 120.0 . . ?
C68 C67 C62 120.0 . . ?
C68 C67 C66 120.0 . . ?
C62 C67 C66 120.0 . . ?
C67 C62 C61 120.0 . . ?
C63 C62 C61 120.0 . . ?
C63 C62 C67 120.0 . . ?
C62 C63 H63 120.0 . . ?
C64 C63 C62 120.0 . . ?
C64 C63 H63 120.0 . . ?
C63 C64 H64 120.0 . . ?
C63 C64 C65 120.0 . . ?
C65 C64 H64 120.0 . . ?
C64 C65 H65 120.0 . . ?
C64 C65 C66 120.0 . . ?
C66 C65 H65 120.0 . . ?
C67 C66 H66 120.0 . . ?
C65 C66 C67 120.0 . . ?
C65 C66 H66 120.0 . . ?
N25 C71 H71A 109.5 . . ?
N25 C71 H71B 109.5 . . ?
N25 C71 H71C 109.5 . . ?
H71A C71 H71B 109.5 . . ?
H71A C71 H71C 109.5 . . ?
H71B C71 H71C 109.5 . . ?
N25 C72 H72A 109.5 . . ?
N25 C72 H72B 109.5 . . ?
N25 C72 H72C 109.5 . . ?
H72A C72 H72B 109.5 . . ?
H72A C72 H72C 109.5 . . ?
H72B C72 H72C 109.5 . . ?
O1 C73 N25 129.2(19) . . ?
O1 C73 H73 115.4 . . ?
N25 C73 H73 115.4 . . ?
N26 C74 H74A 109.5 . . ?
N26 C74 H74B 109.5 . . ?
N26 C74 H74C 109.5 . . ?
H74A C74 H74B 109.5 . . ?
H74A C74 H74C 109.5 . . ?
H74B C74 H74C 109.5 . . ?
N26 C75 H75A 109.5 . . ?
N26 C75 H75B 109.5 . . ?
N26 C75 H75C 109.5 . . ?
H75A C75 H75B 109.5 . . ?
H75A C75 H75C 109.5 . . ?
H75B C75 H75C 109.5 . . ?
O2 C76 N26 101(3) . . ?
O2 C76 H76 129.7 . . ?
N26 C76 H76 129.7 . . ?
C60A N24A N23 130(4) . . ?
N24A C60A H60A 116.6 . . ?
N24A C60A C61A 127(4) . . ?
C61A C60A H60A 116.6 . . ?
C70A C61A C60A 110.6(18) . . ?
C70A C61A C62A 120.0 . . ?
C62A C61A C60A 129.3(18) . . ?
C61A C70A H70A 120.0 . . ?
C69A C70A C61A 120.0 . . ?
C69A C70A H70A 120.0 . . ?
C70A C69A H69A 120.0 . . ?
C70A C69A C68A 120.0 . . ?
C68A C69A H69A 120.0 . . ?
C69A C68A H68A 120.0 . . ?
C67A C68A C69A 120.0 . . ?
C67A C68A H68A 120.0 . . ?
C68A C67A C62A 120.0 . . ?
C68A C67A C66A 120.0 . . ?
C62A C67A C66A 120.0 . . ?
C67A C62A C61A 120.0 . . ?
C67A C62A C63A 120.0 . . ?
C63A C62A C61A 120.0 . . ?
C62A C63A H63A 120.0 . . ?
C64A C63A C62A 120.0 . . ?
C64A C63A H63A 120.0 . . ?
C63A C64A H64A 120.0 . . ?
C65A C64A C63A 120.0 . . ?
C65A C64A H64A 120.0 . . ?
C64A C65A H65A 120.0 . . ?
C66A C65A C64A 120.0 . . ?
C66A C65A H65A 120.0 . . ?
C67A C66A H66A 120.0 . . ?
C65A C66A C67A 120.0 . . ?
C65A C66A H66A 120.0 . . ?

loop_
_geom_bond_atom_site_label_1
_geom_bond_atom_site_label_2
_geom_bond_distance
_geom_bond_site_symmetry_2
_geom_bond_publ_flag
Fe1 N1 2.094(8) . ?
Fe1 N2 2.122(7) . ?
Fe1 N5 2.138(7) . ?
Fe1 N9 2.224(6) . ?
Fe1 N13 2.191(6) . ?
Fe1 N21 2.184(7) . ?
Fe2 N3 2.104(7) . ?
Fe2 N4 2.110(9) . ?
Fe2 N10 2.206(7) . ?
Fe2 N14 2.158(6) . ?
Fe2 N17 2.179(7) . ?
Fe2 N22 2.210(7) . ?
S1 C1 1.611(10) . ?
S2 C2 1.632(11) . ?
S3 C3 1.596(10) . ?
S4 C4 1.628(11) . ?
O1 C73 1.176(18) . ?
O2 C76 1.35(3) . ?
O1W H1WA 0.8502 . ?
O1W H1WB 0.8500 . ?
O2W H2WA 0.8502 . ?
O2W H2WB 0.8500 . ?
N1 C1 1.160(11) . ?
N2 C2 1.144(11) . ?
N3 C3 1.168(10) . ?
N4 C4 1.141(11) . ?
N5 N6 1.374(11) . ?
N5 C6 1.317(12) . ?
N6 C7 1.323(14) . ?
N7 N8 1.455(12) . ?
N7 C6 1.318(13) . ?
N7 C7 1.381(15) . ?
N8 C8 1.095(14) . ?
N9 N10 1.393(8) . ?
N9 C19 1.299(10) . ?
N10 C20 1.296(10) . ?
N11 N12 1.400(9) . ?
N11 C19 1.334(10) . ?
N11 C20 1.350(10) . ?
N12 C21 1.265(12) . ?
N13 N14 1.391(8) . ?
N13 C33 1.301(9) . ?
N14 C32 1.307(10) . ?
N15 N16 1.403(9) . ?
N15 C32 1.355(10) . ?
N15 C33 1.336(10) . ?
N16 C34 1.213(11) . ?
N17 N18 1.358(10) . ?
N17 C46 1.318(10) . ?
N18 C45 1.340(12) . ?
N19 N20 1.428(9) . ?
N19 C45 1.341(12) . ?
N19 C46 1.330(11) . ?
N20 C47 1.274(11) . ?
N21 N22 1.382(9) . ?
N21 C59 1.322(11) . ?
N22 C58 1.310(11) . ?
N23 N24 1.41(2) . ?
N23 C58 1.348(11) . ?
N23 C59 1.320(11) . ?
N23 N24A 1.45(2) . ?
N24 C60 1.09(4) . ?
N25 C71 1.42(2) . ?
N25 C72 1.440(19) . ?
N25 C73 1.324(18) . ?
N26 C74 1.43(3) . ?
N26 C75 1.44(3) . ?
N26 C76 1.41(3) . ?
C6 H6 0.9300 . ?
C7 H7 0.9300 . ?
C8 H8 0.9300 . ?
C8 C9 1.532(10) . ?
C9 C10 1.3900 . ?
C9 C18 1.3900 . ?
C10 H10 0.9300 . ?
C10 C11 1.3900 . ?
C11 H11 0.9300 . ?
C11 C12 1.3900 . ?
C12 H12 0.9300 . ?
C12 C13 1.3900 . ?
C13 C18 1.3900 . ?
C13 C14 1.3900 . ?
C18 C17 1.3900 . ?
C17 H17 0.9300 . ?
C17 C16 1.3900 . ?
C16 H16 0.9300 . ?
C16 C15 1.3900 . ?
C15 H15 0.9300 . ?
C15 C14 1.3900 . ?
C14 H14 0.9300 . ?
C19 H19 0.9300 . ?
C20 H20 0.9300 . ?
C21 H21 0.9300 . ?
C21 C22 1.481(11) . ?
C24 H24 0.9300 . ?
C24 C25 1.3900 . ?
C24 C23 1.3900 . ?
C25 H25 0.9300 . ?
C25 C26 1.3900 . ?
C26 H26 0.9300 . ?
C26 C27 1.3900 . ?
C27 H27 0.9300 . ?
C27 C28 1.3900 . ?
C28 C23 1.3900 . ?
C28 C29 1.3900 . ?
C23 C22 1.3900 . ?
C22 C31 1.3900 . ?
C31 H31 0.9300 . ?
C31 C30 1.3900 . ?
C30 H30 0.9300 . ?
C30 C29 1.3900 . ?
C29 H29 0.9300 . ?
C32 H32 0.9300 . ?
C33 H33 0.9300 . ?
C34 H34 0.9300 . ?
C34 C35 1.501(10) . ?
C35 C44 1.3900 . ?
C35 C36 1.3900 . ?
C44 H44 0.9300 . ?
C44 C43 1.3900 . ?
C43 H43 0.9300 . ?
C43 C42 1.3900 . ?
C42 H42 0.9300 . ?
C42 C41 1.3900 . ?
C41 C36 1.3900 . ?
C41 C40 1.3900 . ?
C36 C37 1.3900 . ?
C37 H37 0.9300 . ?
C37 C38 1.3900 . ?
C38 H38 0.9300 . ?
C38 C39 1.3900 . ?
C39 H39 0.9300 . ?
C39 C40 1.3900 . ?
C40 H40 0.9300 . ?
C45 H45 0.9300 . ?
C46 H46 0.9300 . ?
C47 H47 0.9300 . ?
C47 C48 1.462(9) . ?
C50 H50 0.9300 . ?
C50 C51 1.3900 . ?
C50 C49 1.3900 . ?
C51 H51 0.9300 . ?
C51 C52 1.3900 . ?
C52 H52 0.9300 . ?
C52 C53 1.3900 . ?
C53 H53 0.9300 . ?
C53 C54 1.3900 . ?
C54 C49 1.3900 . ?
C54 C55 1.3900 . ?
C49 C48 1.3900 . ?
C48 C57 1.3900 . ?
C57 H57 0.9300 . ?
C57 C56 1.3900 . ?
C56 H56 0.9300 . ?
C56 C55 1.3900 . ?
C55 H55 0.9300 . ?
C58 H58 0.9300 . ?
C59 H59 0.9300 . ?
C60 H60 0.9300 . ?
C60 C61 1.44(2) . ?
C61 C70 1.3900 . ?
C61 C62 1.3900 . ?
C70 H70 0.9300 . ?
C70 C69 1.3900 . ?
C69 H69 0.9300 . ?
C69 C68 1.3900 . ?
C68 H68 0.9300 . ?
C68 C67 1.3900 . ?
C67 C62 1.3900 . ?
C67 C66 1.3900 . ?
C62 C63 1.3900 . ?
C63 H63 0.9300 . ?
C63 C64 1.3900 . ?
C64 H64 0.9300 . ?
C64 C65 1.3900 . ?
C65 H65 0.9300 . ?
C65 C66 1.3900 . ?
C66 H66 0.9300 . ?
C71 H71A 0.9600 . ?
C71 H71B 0.9600 . ?
C71 H71C 0.9600 . ?
C72 H72A 0.9600 . ?
C72 H72B 0.9600 . ?
C72 H72C 0.9600 . ?
C73 H73 0.9300 . ?
C74 H74A 0.9600 . ?
C74 H74B 0.9600 . ?
C74 H74C 0.9600 . ?
C75 H75A 0.9600 . ?
C75 H75B 0.9600 . ?
C75 H75C 0.9600 . ?
C76 H76 0.9300 . ?
N24A C60A 0.96(4) . ?
C60A H60A 0.9300 . ?
C60A C61A 1.46(3) . ?
C61A C70A 1.3900 . ?
C61A C62A 1.3900 . ?
C70A H70A 0.9300 . ?
C70A C69A 1.3900 . ?
C69A H69A 0.9300 . ?
C69A C68A 1.3900 . ?
C68A H68A 0.9300 . ?
C68A C67A 1.3900 . ?
C67A C62A 1.3900 . ?
C67A C66A 1.3900 . ?
C62A C63A 1.3900 . ?
C63A H63A 0.9300 . ?
C63A C64A 1.3900 . ?
C64A H64A 0.9300 . ?
C64A C65A 1.3900 . ?
C65A H65A 0.9300 . ?
C65A C66A 1.3900 . ?
C66A H66A 0.9300 . ?

loop_
_geom_hbond_atom_site_label_D
_geom_hbond_atom_site_label_H
_geom_hbond_atom_site_label_A
_geom_hbond_distance_DH
_geom_hbond_distance_HA
_geom_hbond_distance_DA
_geom_hbond_angle_DHA
_geom_hbond_site_symmetry_A
_geom_hbond_publ_flag
C7 H7 O2 0.93 2.35 3.16(2) 146.4 . yes
C8 H8 O2 0.93 2.72 3.64(2) 171.3 . yes
C19 H19 O1 0.93 2.26 3.173(12) 165.2 1_655 yes
C20 H20 S1 0.93 2.86 3.789(9) 173.5 3_645 yes
C21 H21 O1 0.93 2.33 3.240(14) 167.5 1_655 yes
C32 H32 S2 0.93 3.02 3.938(9) 170.6 1_455 yes
C33 H33 S3 0.93 2.72 3.648(8) 174.5 3_655 yes
C34 H34 S3 0.93 3.00 3.918(10) 170.6 3_655 yes
C47 H47 S2 0.93 3.02 3.847(10) 149.3 1_455 yes
C59 H59 O2W 0.93 2.45 3.36(3) 163.7 . yes

loop_
_geom_torsion_atom_site_label_1
_geom_torsion_atom_site_label_2
_geom_torsion_atom_site_label_3
_geom_torsion_atom_site_label_4
_geom_torsion
_geom_torsion_site_symmetry_1
_geom_torsion_site_symmetry_2
_geom_torsion_site_symmetry_3
_geom_torsion_site_symmetry_4
_geom_torsion_publ_flag
Fe1 N5 N6 C7 -165.3(7) . . . . ?
Fe1 N5 C6 N7 166.6(7) . . . . ?
Fe1 N9 N10 Fe2 -10.7(8) . . . . ?
Fe1 N9 N10 C20 173.0(5) . . . . ?
Fe1 N9 C19 N11 -173.3(5) . . . . ?
Fe1 N13 N14 Fe2 -11.7(9) . . . . ?
Fe1 N13 N14 C32 177.2(6) . . . . ?
Fe1 N13 C33 N15 -176.2(5) . . . . ?
Fe1 N21 N22 Fe2 5.2(9) . . . . ?
Fe1 N21 N22 C58 176.4(6) . . . . ?
Fe1 N21 C59 N23 -175.5(6) . . . . ?
Fe2 N10 C20 N11 -174.7(5) . . . . ?
Fe2 N14 C32 N15 -171.7(5) . . . . ?
Fe2 N17 N18 C45 172.1(6) . . . . ?
Fe2 N17 C46 N19 -173.3(5) . . . . ?
Fe2 N22 C58 N23 171.2(5) . . . . ?
N5 N6 C7 N7 -1.2(12) . . . . ?
N6 N5 C6 N7 0.4(11) . . . . ?
N7 N8 C8 C9 -176.0(8) . . . . ?
N8 N7 C6 N5 -179.6(9) . . . . ?
N8 N7 C7 N6 179.6(10) . . . . ?
N8 C8 C9 C10 -14.3(15) . . . . ?
N8 C8 C9 C18 164.6(11) . . . . ?
N9 N10 C20 N11 1.6(9) . . . . ?
N10 N9 C19 N11 1.1(9) . . . . ?
N11 N12 C21 C22 178.8(7) . . . . ?
N12 N11 C19 N9 179.7(8) . . . . ?
N12 N11 C20 N10 179.1(7) . . . . ?
N12 C21 C22 C23 154.7(7) . . . . ?
N12 C21 C22 C31 -24.5(11) . . . . ?
N13 N14 C32 N15 -0.2(9) . . . . ?
N14 N13 C33 N15 1.9(9) . . . . ?
N15 N16 C34 C35 -178.1(7) . . . . ?
N16 N15 C32 N14 180.0(7) . . . . ?
N16 N15 C33 N13 179.6(8) . . . . ?
N16 C34 C35 C44 -168.9(8) . . . . ?
N16 C34 C35 C36 8.8(13) . . . . ?
N17 N18 C45 N19 2.4(11) . . . . ?
N18 N17 C46 N19 1.5(10) . . . . ?
N19 N20 C47 C48 -176.0(7) . . . . ?
N20 N19 C45 N18 -179.1(7) . . . . ?
N20 N19 C46 N17 177.4(8) . . . . ?
N20 C47 C48 C49 18.2(12) . . . . ?
N20 C47 C48 C57 -157.4(8) . . . . ?
N21 N22 C58 N23 -0.1(10) . . . . ?
N22 N21 C59 N23 1.9(10) . . . . ?
N23 N24 C60 C61 -179(3) . . . . ?
N23 N24A C60A C61A 175(3) . . . . ?
N24 N23 C58 N22 -173(3) . . . . ?
N24 N23 C59 N21 173(2) . . . . ?
N24 C60 C61 C70 153(5) . . . . ?
N24 C60 C61 C62 -29(6) . . . . ?
C6 N5 N6 C7 0.5(11) . . . . ?
C6 N7 N8 C8 162.4(13) . . . . ?
C6 N7 C7 N6 1.4(13) . . . . ?
C7 N7 N8 C8 -16(2) . . . . ?
C7 N7 C6 N5 -1.1(12) . . . . ?
C8 C9 C10 C11 178.8(7) . . . . ?
C8 C9 C18 C13 -178.8(7) . . . . ?
C8 C9 C18 C17 1.2(7) . . . . ?
C9 C10 C11 C12 0.0 . . . . ?
C9 C18 C17 C16 180.0 . . . . ?
C10 C9 C18 C13 0.0 . . . . ?
C10 C9 C18 C17 180.0 . . . . ?
C10 C11 C12 C13 0.0 . . . . ?
C11 C12 C13 C18 0.0 . . . . ?
C11 C12 C13 C14 180.0 . . . . ?
C12 C13 C18 C9 0.0 . . . . ?
C12 C13 C18 C17 180.0 . . . . ?
C12 C13 C14 C15 180.0 . . . . ?
C13 C18 C17 C16 0.0 . . . . ?
C18 C9 C10 C11 0.0 . . . . ?
C18 C13 C14 C15 0.0 . . . . ?
C18 C17 C16 C15 0.0 . . . . ?
C17 C16 C15 C14 0.0 . . . . ?
C16 C15 C14 C13 0.0 . . . . ?
C14 C13 C18 C9 180.0 . . . . ?
C14 C13 C18 C17 0.0 . . . . ?
C19 N9 N10 Fe2 174.7(5) . . . . ?
C19 N9 N10 C20 -1.7(9) . . . . ?
C19 N11 N12 C21 -7.7(14) . . . . ?
C19 N11 C20 N10 -1.0(9) . . . . ?
C20 N11 N12 C21 172.1(8) . . . . ?
C20 N11 C19 N9 -0.1(9) . . . . ?
C21 C22 C31 C30 179.2(7) . . . . ?
C24 C25 C26 C27 0.0 . . . . ?
C24 C23 C22 C21 0.9(7) . . . . ?
C24 C23 C22 C31 180.0 . . . . ?
C25 C24 C23 C28 0.0 . . . . ?
C25 C24 C23 C22 180.0 . . . . ?
C25 C26 C27 C28 0.0 . . . . ?
C26 C27 C28 C23 0.0 . . . . ?
C26 C27 C28 C29 180.0 . . . . ?
C27 C28 C23 C24 0.0 . . . . ?
C27 C28 C23 C22 180.0 . . . . ?
C27 C28 C29 C30 180.0 . . . . ?
C28 C23 C22 C21 -179.1(7) . . . . ?
C28 C23 C22 C31 0.0 . . . . ?
C23 C24 C25 C26 0.0 . . . . ?
C23 C28 C29 C30 0.0 . . . . ?
C23 C22 C31 C30 0.0 . . . . ?
C22 C31 C30 C29 0.0 . . . . ?
C31 C30 C29 C28 0.0 . . . . ?
C29 C28 C23 C24 180.0 . . . . ?
C29 C28 C23 C22 0.0 . . . . ?
C32 N15 N16 C34 -173.3(9) . . . . ?
C32 N15 C33 N13 -2.0(10) . . . . ?
C33 N13 N14 Fe2 170.1(6) . . . . ?
C33 N13 N14 C32 -1.0(9) . . . . ?
C33 N15 N16 C34 4.9(15) . . . . ?
C33 N15 C32 N14 1.4(10) . . . . ?
C34 C35 C44 C43 177.9(6) . . . . ?
C34 C35 C36 C41 -177.6(7) . . . . ?
C34 C35 C36 C37 2.4(7) . . . . ?
C35 C44 C43 C42 0.0 . . . . ?
C35 C36 C37 C38 180.0 . . . . ?
C44 C35 C36 C41 0.0 . . . . ?
C44 C35 C36 C37 180.0 . . . . ?
C44 C43 C42 C41 0.0 . . . . ?
C43 C42 C41 C36 0.0 . . . . ?
C43 C42 C41 C40 180.0 . . . . ?
C42 C41 C36 C35 0.0 . . . . ?
C42 C41 C36 C37 180.0 . . . . ?
C42 C41 C40 C39 180.0 . . . . ?
C41 C36 C37 C38 0.0 . . . . ?
C36 C35 C44 C43 0.0 . . . . ?
C36 C41 C40 C39 0.0 . . . . ?
C36 C37 C38 C39 0.0 . . . . ?
C37 C38 C39 C40 0.0 . . . . ?
C38 C39 C40 C41 0.0 . . . . ?
C40 C41 C36 C35 180.0 . . . . ?
C40 C41 C36 C37 0.0 . . . . ?
C45 N19 N20 C47 -148.1(9) . . . . ?
C45 N19 C46 N17 0.0(10) . . . . ?
C46 N17 N18 C45 -2.4(10) . . . . ?
C46 N19 N20 C47 34.9(13) . . . . ?
C46 N19 C45 N18 -1.5(11) . . . . ?
C47 C48 C57 C56 176.2(5) . . . . ?
C50 C51 C52 C53 0.0 . . . . ?
C50 C49 C48 C47 4.7(7) . . . . ?
C50 C49 C48 C57 180.0 . . . . ?
C51 C50 C49 C54 0.0 . . . . ?
C51 C50 C49 C48 180.0 . . . . ?
C51 C52 C53 C54 0.0 . . . . ?
C52 C53 C54 C49 0.0 . . . . ?
C52 C53 C54 C55 180.0 . . . . ?
C53 C54 C49 C50 0.0 . . . . ?
C53 C54 C49 C48 180.0 . . . . ?
C53 C54 C55 C56 180.0 . . . . ?
C54 C49 C48 C47 -175.3(7) . . . . ?
C54 C49 C48 C57 0.0 . . . . ?
C49 C50 C51 C52 0.0 . . . . ?
C49 C54 C55 C56 0.0 . . . . ?
C49 C48 C57 C56 0.0 . . . . ?
C48 C57 C56 C55 0.0 . . . . ?
C57 C56 C55 C54 0.0 . . . . ?
C55 C54 C49 C50 180.0 . . . . ?
C55 C54 C49 C48 0.0 . . . . ?
C58 N23 N24 C60 -152(4) . . . . ?
C58 N23 C59 N21 -1.9(11) . . . . ?
C58 N23 N24A C60A 18(7) . . . . ?
C59 N21 N22 Fe2 -172.3(6) . . . . ?
C59 N21 N22 C58 -1.1(9) . . . . ?
C59 N23 N24 C60 35(6) . . . . ?
C59 N23 C58 N22 1.2(10) . . . . ?
C59 N23 N24A C60A -169(5) . . . . ?
C60 C61 C70 C69 177.9(19) . . . . ?
C60 C61 C62 C67 -178.1(18) . . . . ?
C60 C61 C62 C63 1.9(18) . . . . ?
C61 C70 C69 C68 0.0 . . . . ?
C61 C62 C63 C64 180.0 . . . . ?
C70 C61 C62 C67 0.0 . . . . ?
C70 C61 C62 C63 180.0 . . . . ?
C70 C69 C68 C67 0.0 . . . . ?
C69 C68 C67 C62 0.0 . . . . ?
C69 C68 C67 C66 180.0 . . . . ?
C68 C67 C62 C61 0.0 . . . . ?
C68 C67 C62 C63 180.0 . . . . ?
C68 C67 C66 C65 180.0 . . . . ?
C67 C62 C63 C64 0.0 . . . . ?
C62 C61 C70 C69 0.0 . . . . ?
C62 C67 C66 C65 0.0 . . . . ?
C62 C63 C64 C65 0.0 . . . . ?
C63 C64 C65 C66 0.0 . . . . ?
C64 C65 C66 C67 0.0 . . . . ?
C66 C67 C62 C61 180.0 . . . . ?
C66 C67 C62 C63 0.0 . . . . ?
C71 N25 C73 O1 -10(3) . . . . ?
C72 N25 C73 O1 167.6(19) . . . . ?
C74 N26 C76 O2 -180(3) . . . . ?
C75 N26 C76 O2 3(5) . . . . ?
N24A N23 C58 N22 176(2) . . . . ?
N24A N23 C59 N21 -175(3) . . . . ?
N24A C60A C61A C70A 172(5) . . . . ?
N24A C60A C61A C62A -11(6) . . . . ?
C60A C61A C70A C69A 177(2) . . . . ?
C60A C61A C62A C67A -176(2) . . . . ?
C60A C61A C62A C63A 4(2) . . . . ?
C61A C70A C69A C68A 0.0 . . . . ?
C61A C62A C63A C64A 180.0 . . . . ?
C70A C61A C62A C67A 0.0 . . . . ?
C70A C61A C62A C63A 180.0 . . . . ?
C70A C69A C68A C67A 0.0 . . . . ?
C69A C68A C67A C62A 0.0 . . . . ?
C69A C68A C67A C66A 180.0 . . . . ?
C68A C67A C62A C61A 0.0 . . . . ?
C68A C67A C62A C63A 180.0 . . . . ?
C68A C67A C66A C65A 180.0 . . . . ?
C67A C62A C63A C64A 0.0 . . . . ?
C62A C61A C70A C69A 0.0 . . . . ?
C62A C67A C66A C65A 0.0 . . . . ?
C62A C63A C64A C65A 0.0 . . . . ?
C63A C64A C65A C66A 0.0 . . . . ?
C64A C65A C66A C67A 0.0 . . . . ?
C66A C67A C62A C61A 180.0 . . . . ?
C66A C67A C62A C63A 0.0 . . . . ?

loop_
_twin_individual_id
_twin_individual_mass_fraction_refined
1 0.93(3)
2 0.07(3)
